data_2228575
loop_
_publ_author_name
'Zhang, Dun-Lin'
'Liu, Shan'
'Zhang, Xiao-Li'

_publ_section_title
;
 (2-Aminophenyl)(<i>p</i>-tolyl)methanone
;
_journal_coeditor_code SU2231
_journal_issue 12
_journal_name_full 'Acta Crystallographica Section E'
_journal_page_first o3359
_journal_paper_doi 10.1107/S1600536810049147
_journal_volume 66
_journal_year 2010
_chemical_formula_iupac 'C14 H13 N O'
_chemical_formula_moiety 'C14 H13 N O'
_chemical_formula_sum 'C14 H13 N O'
_chemical_formula_weight 211.25
_chemical_name_systematic
;
(2-Aminophenyl)(<i>p</i>-tolyl)methanone
;
_space_group_IT_number 19
_symmetry_cell_setting orthorhombic
_symmetry_space_group_name_Hall 'P 2ac 2ab'
_symmetry_space_group_name_H-M 'P 21 21 21'
_atom_sites_solution_hydrogens geom
_atom_sites_solution_primary direct
_atom_sites_solution_secondary difmap
_audit_creation_method SHELXL-97
_cell_angle_alpha 90.00
_cell_angle_beta 90.00
_cell_angle_gamma 90.00
_cell_formula_units_Z 4
_cell_length_a 7.7720(16)
_cell_length_b 10.490(2)
_cell_length_c 14.114(3)
_cell_measurement_reflns_used 25
_cell_measurement_temperature 298(2)
_cell_measurement_theta_max 14
_cell_measurement_theta_min 9
_cell_volume 1150.7(4)
_computing_cell_refinement 'CAD-4 Software (Enraf--Nonius, 1989)'
_computing_data_collection 'CAD-4 Software (Enraf--Nonius, 1989)'
_computing_data_reduction 'XCAD4 (Harms & Wocadlo, 1995)'
_computing_molecular_graphics 'SHELXTL (Sheldrick, 2008)'
_computing_publication_material 'SHELXTL (Sheldrick, 2008)'
_computing_structure_refinement 'SHELXL97 (Sheldrick, 2008)'
_computing_structure_solution 'SHELXS97 (Sheldrick, 2008)'
_diffrn_ambient_temperature 298(2)
_diffrn_measured_fraction_theta_full 1.000
_diffrn_measured_fraction_theta_max 1.000
_diffrn_measurement_device_type 'Enraf--Nonius CAD-4'
_diffrn_measurement_method \w/2\q
_diffrn_radiation_monochromator graphite
_diffrn_radiation_source 'fine-focus sealed tube'
_diffrn_radiation_type MoK\a
_diffrn_radiation_wavelength 0.71073
_diffrn_reflns_av_R_equivalents 0.0228
_diffrn_reflns_av_sigmaI/netI 0.0253
_diffrn_reflns_limit_h_max 9
_diffrn_reflns_limit_h_min 0
_diffrn_reflns_limit_k_max 12
_diffrn_reflns_limit_k_min 0
_diffrn_reflns_limit_l_max 17
_diffrn_reflns_limit_l_min -17
_diffrn_reflns_number 2387
_diffrn_reflns_theta_full 25.37
_diffrn_reflns_theta_max 25.37
_diffrn_reflns_theta_min 2.42
_diffrn_standards_decay_% 1
_diffrn_standards_interval_count 200
_diffrn_standards_interval_time 120
_diffrn_standards_number 3
_exptl_absorpt_coefficient_mu 0.077
_exptl_absorpt_correction_T_max 0.9924
_exptl_absorpt_correction_T_min 0.9773
_exptl_absorpt_correction_type psi-scan
_exptl_absorpt_process_details '(North <i>et al.</i>, 1968)'
_exptl_crystal_colour brown
_exptl_crystal_density_diffrn 1.219
_exptl_crystal_density_method 'not measured'
_exptl_crystal_description Plate
_exptl_crystal_F_000 448
_exptl_crystal_size_max 0.30
_exptl_crystal_size_mid 0.20
_exptl_crystal_size_min 0.10
_refine_diff_density_max 0.150
_refine_diff_density_min -0.117
_refine_ls_extinction_coef 0.029(5)
_refine_ls_extinction_expression Fc^*^=kFc[1+0.001xFc^2^\l^3^/sin(2\q)]^-1/4^
_refine_ls_extinction_method 'SHELXL97 (Sheldrick, 2008)'
_refine_ls_goodness_of_fit_ref 1.009
_refine_ls_hydrogen_treatment mixed
_refine_ls_matrix_type full
_refine_ls_number_parameters 154
_refine_ls_number_reflns 1241
_refine_ls_number_restraints 0
_refine_ls_restrained_S_all 1.009
_refine_ls_R_factor_all 0.0534
_refine_ls_R_factor_gt 0.0398
_refine_ls_shift/su_max 0.000
_refine_ls_shift/su_mean 0.000
_refine_ls_structure_factor_coef Fsqd
_refine_ls_weighting_details 'calc w=1/[\s^2^(Fo^2^)+(0.0770P)^2^] where P=(Fo^2^+2Fc^2^)/3'
_refine_ls_weighting_scheme calc
_refine_ls_wR_factor_gt 0.1056
_refine_ls_wR_factor_ref 0.1144
_reflns_number_gt 984
_reflns_number_total 1241
_reflns_threshold_expression I>2\s(I)
_cod_data_source_file su2231.cif
_cod_data_source_block I
_cod_database_code 2228575
_cod_database_fobs_code 2228575

loop_
_symmetry_equiv_pos_site_id
_symmetry_equiv_pos_as_xyz
1 x,y,z
2 1/2-x,-y,1/2+z
3 1/2+x,1/2-y,-z
4 -x,1/2+y,1/2-z

loop_
_atom_site_aniso_label
_atom_site_aniso_U_11
_atom_site_aniso_U_22
_atom_site_aniso_U_33
_atom_site_aniso_U_12
_atom_site_aniso_U_13
_atom_site_aniso_U_23
O1 0.203(3) 0.0665(13) 0.0521(10) 0.0088(18) -0.0032(16) -0.0151(10)
N1 0.135(3) 0.079(2) 0.0570(15) -0.006(2) -0.0174(16) 0.0122(15)
C1 0.139(3) 0.0648(19) 0.090(2) -0.001(2) -0.013(2) 0.0186(16)
C2 0.0806(19) 0.0466(14) 0.0675(16) -0.0038(15) -0.0133(16) -0.0008(13)
C3 0.0709(17) 0.0412(13) 0.0882(19) 0.0067(13) -0.0089(17) -0.0106(14)
C4 0.0668(16) 0.0459(13) 0.0706(15) -0.0026(13) 0.0056(14) -0.0141(13)
C5 0.0588(15) 0.0404(12) 0.0529(13) -0.0011(11) -0.0032(12) -0.0103(10)
C6 0.0600(15) 0.0458(13) 0.0627(14) 0.0027(13) -0.0049(13) -0.0089(12)
C7 0.0746(18) 0.0525(14) 0.0566(13) -0.0028(15) 0.0018(14) -0.0057(12)
C8 0.082(2) 0.0539(15) 0.0518(13) -0.0015(15) -0.0025(15) -0.0097(12)
C9 0.0549(15) 0.0481(13) 0.0515(13) -0.0006(12) 0.0029(12) -0.0006(11)
C10 0.0597(16) 0.0637(15) 0.0556(14) -0.0069(14) 0.0048(13) 0.0089(13)
C11 0.0647(17) 0.0523(15) 0.0824(18) -0.0020(14) 0.0066(16) 0.0188(14)
C12 0.0675(18) 0.0423(13) 0.0912(19) -0.0034(13) 0.0102(16) -0.0006(14)
C13 0.0690(17) 0.0505(14) 0.0700(16) -0.0059(14) -0.0022(15) -0.0095(13)
C14 0.0588(15) 0.0487(12) 0.0570(15) -0.0003(12) -0.0055(12) -0.0020(12)

loop_
_atom_site_type_symbol
_atom_site_label
_atom_site_fract_x
_atom_site_fract_y
_atom_site_fract_z
_atom_site_U_iso_or_equiv
_atom_site_thermal_displace_type
_atom_site_calc_flag
_atom_site_refinement_flags
_atom_site_occupancy
O O1 -0.0723(5) 0.48772(18) 0.66689(13) 0.1072(11) Uani . . 1.000
N N1 0.0516(5) 0.2583(3) 0.72595(18) 0.0903(13) Uani . . 1.000
C C1 -0.0893(6) 0.8175(3) 0.2825(2) 0.0979(14) Uani . . 1.000
C C2 -0.0848(4) 0.7203(2) 0.36079(19) 0.0649(10) Uani . . 1.000
C C3 -0.1864(4) 0.7310(2) 0.4405(2) 0.0668(10) Uani . . 1.000
C C4 -0.1798(4) 0.6431(2) 0.51329(19) 0.0611(8) Uani . . 1.000
C C5 -0.0737(3) 0.5373(2) 0.50607(16) 0.0507(8) Uani . . 1.000
C C6 0.0293(3) 0.5256(2) 0.42633(17) 0.0562(8) Uani . . 1.000
C C7 0.0251(4) 0.6161(2) 0.35603(17) 0.0612(9) Uani . . 1.000
C C8 -0.0684(4) 0.4450(2) 0.58631(17) 0.0626(9) Uani . . 1.000
C C9 -0.0553(3) 0.3074(2) 0.56775(17) 0.0515(8) Uani . . 1.000
C C10 0.0012(4) 0.2205(3) 0.63780(18) 0.0597(9) Uani . . 1.000
C C11 0.0141(4) 0.0914(3) 0.6133(2) 0.0665(10) Uani . . 1.000
C C12 -0.0327(4) 0.0487(2) 0.5261(2) 0.0670(10) Uani . . 1.000
C C13 -0.0940(4) 0.1319(2) 0.45806(19) 0.0632(9) Uani . . 1.000
C C14 -0.1042(3) 0.2588(3) 0.47965(16) 0.0548(8) Uani . . 1.000
H H0B 0.065(5) 0.203(3) 0.766(2) 0.094(12) Uiso . . 1.000
H H1A -0.17140 0.88270 0.29780 0.1470 Uiso calc R 1.000
H H1B -0.12190 0.77690 0.22430 0.1470 Uiso calc R 1.000
H H1C 0.02260 0.85510 0.27550 0.1470 Uiso calc R 1.000
H H0A 0.029(5) 0.336(3) 0.743(2) 0.082(11) Uiso . . 1.000
H H3A -0.26180 0.79950 0.44540 0.0800 Uiso calc R 1.000
H H4A -0.24660 0.65500 0.56720 0.0730 Uiso calc R 1.000
H H6A 0.10210 0.45570 0.42040 0.0670 Uiso calc R 1.000
H H7A 0.09750 0.60730 0.30400 0.0730 Uiso calc R 1.000
H H11A 0.05570 0.03360 0.65770 0.0800 Uiso calc R 1.000
H H12A -0.02340 -0.03760 0.51200 0.0800 Uiso calc R 1.000
H H13A -0.12750 0.10230 0.39880 0.0760 Uiso calc R 1.000
H H14A -0.14530 0.31490 0.43390 0.0660 Uiso calc R 1.000

loop_
_atom_type_symbol
_atom_type_description
_atom_type_scat_dispersion_real
_atom_type_scat_dispersion_imag
_atom_type_scat_source
C C 0.0033 0.0016 'International Tables Vol C Tables 4.2.6.8 and 6.1.1.4'
H H 0.0000 0.0000 'International Tables Vol C Tables 4.2.6.8 and 6.1.1.4'
N N 0.0061 0.0033 'International Tables Vol C Tables 4.2.6.8 and 6.1.1.4'
O O 0.0106 0.0060 'International Tables Vol C Tables 4.2.6.8 and 6.1.1.4'

loop_
_geom_angle_atom_site_label_1
_geom_angle_atom_site_label_2
_geom_angle_atom_site_label_3
_geom_angle_site_symmetry_1
_geom_angle_site_symmetry_2
_geom_angle_site_symmetry_3
_geom_angle
_geom_angle_publ_flag
H0B N1 H0A . . . 120(3) no
C10 N1 H0B . . . 118(2) no
C10 N1 H0A . . . 118(2) no
C1 C2 C3 . . . 122.1(2) no
C1 C2 C7 . . . 120.8(3) no
C3 C2 C7 . . . 117.1(2) no
C2 C3 C4 . . . 122.1(2) no
C3 C4 C5 . . . 120.1(3) no
C4 C5 C6 . . . 118.3(2) no
C4 C5 C8 . . . 118.7(2) no
C6 C5 C8 . . . 122.9(2) no
C5 C6 C7 . . . 120.8(2) no
C2 C7 C6 . . . 121.6(2) no
C5 C8 C9 . . . 120.3(2) no
O1 C8 C9 . . . 121.8(2) no
O1 C8 C5 . . . 117.9(2) no
C8 C9 C10 . . . 122.0(2) no
C8 C9 C14 . . . 119.9(2) no
C10 C9 C14 . . . 118.1(2) no
C9 C10 C11 . . . 118.2(2) no
N1 C10 C9 . . . 122.7(3) no
N1 C10 C11 . . . 119.1(3) no
C10 C11 C12 . . . 121.5(3) no
C11 C12 C13 . . . 120.9(2) no
C12 C13 C14 . . . 118.7(2) no
C9 C14 C13 . . . 122.5(2) no
C2 C1 H1A . . . 109.00 no
C2 C1 H1B . . . 110.00 no
C2 C1 H1C . . . 109.00 no
H1A C1 H1B . . . 109.00 no
H1A C1 H1C . . . 109.00 no
H1B C1 H1C . . . 109.00 no
C2 C3 H3A . . . 119.00 no
C4 C3 H3A . . . 119.00 no
C3 C4 H4A . . . 120.00 no
C5 C4 H4A . . . 120.00 no
C5 C6 H6A . . . 120.00 no
C7 C6 H6A . . . 120.00 no
C2 C7 H7A . . . 119.00 no
C6 C7 H7A . . . 119.00 no
C10 C11 H11A . . . 119.00 no
C12 C11 H11A . . . 119.00 no
C11 C12 H12A . . . 120.00 no
C13 C12 H12A . . . 120.00 no
C12 C13 H13A . . . 121.00 no
C14 C13 H13A . . . 121.00 no
C9 C14 H14A . . . 119.00 no
C13 C14 H14A . . . 119.00 no

loop_
_geom_bond_atom_site_label_1
_geom_bond_atom_site_label_2
_geom_bond_site_symmetry_1
_geom_bond_site_symmetry_2
_geom_bond_distance
_geom_bond_publ_flag
O1 C8 . . 1.223(3) no
N1 C10 . . 1.363(4) no
N1 H0B . . 0.82(3) no
N1 H0A . . 0.87(3) no
C1 C2 . . 1.504(4) no
C2 C3 . . 1.379(4) no
C2 C7 . . 1.389(4) no
C3 C4 . . 1.381(4) no
C4 C5 . . 1.386(3) no
C5 C6 . . 1.387(3) no
C5 C8 . . 1.491(3) no
C6 C7 . . 1.374(3) no
C8 C9 . . 1.471(3) no
C9 C14 . . 1.397(3) no
C9 C10 . . 1.415(4) no
C10 C11 . . 1.401(4) no
C11 C12 . . 1.359(4) no
C12 C13 . . 1.382(4) no
C13 C14 . . 1.368(4) no
C1 H1A . . 0.9600 no
C1 H1B . . 0.9600 no
C1 H1C . . 0.9600 no
C3 H3A . . 0.9300 no
C4 H4A . . 0.9300 no
C6 H6A . . 0.9300 no
C7 H7A . . 0.9300 no
C11 H11A . . 0.9300 no
C12 H12A . . 0.9300 no
C13 H13A . . 0.9300 no
C14 H14A . . 0.9300 no

loop_
_geom_hbond_atom_site_label_D
_geom_hbond_atom_site_label_H
_geom_hbond_atom_site_label_A
_geom_hbond_site_symmetry_A
_geom_hbond_distance_DH
_geom_hbond_distance_HA
_geom_hbond_distance_DA
_geom_hbond_angle_DHA
_geom_hbond_publ_flag
N1 H0A O1 . 0.87(3) 2.08(3) 2.723(4) 131(3) yes
N1 H0B O1 4_546 0.82(3) 2.45(3) 3.220(4) 158(3) yes
C11 H11A O1 4_546 0.93 2.53 3.319(4) 143 yes

loop_
_geom_torsion_atom_site_label_1
_geom_torsion_atom_site_label_2
_geom_torsion_atom_site_label_3
_geom_torsion_atom_site_label_4
_geom_torsion_site_symmetry_1
_geom_torsion_site_symmetry_2
_geom_torsion_site_symmetry_3
_geom_torsion_site_symmetry_4
_geom_torsion
_geom_torsion_publ_flag
C1 C2 C3 C4 . . . . -178.7(3) no
C7 C2 C3 C4 . . . . 0.4(4) no
C1 C2 C7 C6 . . . . -179.2(3) no
C3 C2 C7 C6 . . . . 1.7(4) no
C2 C3 C4 C5 . . . . -2.6(4) no
C3 C4 C5 C6 . . . . 2.6(4) no
C3 C4 C5 C8 . . . . 179.4(2) no
C4 C5 C6 C7 . . . . -0.5(4) no
C8 C5 C6 C7 . . . . -177.2(2) no
C4 C5 C8 O1 . . . . -39.1(4) no
C4 C5 C8 C9 . . . . 142.1(3) no
C6 C5 C8 O1 . . . . 137.6(3) no
C6 C5 C8 C9 . . . . -41.2(4) no
C5 C6 C7 C2 . . . . -1.7(4) no
O1 C8 C9 C10 . . . . -18.1(5) no
O1 C8 C9 C14 . . . . 160.0(3) no
C5 C8 C9 C10 . . . . 160.6(3) no
C5 C8 C9 C14 . . . . -21.2(4) no
C8 C9 C10 N1 . . . . -1.8(4) no
C8 C9 C10 C11 . . . . -178.4(3) no
C14 C9 C10 N1 . . . . -180.0(3) no
C14 C9 C10 C11 . . . . 3.5(4) no
C8 C9 C14 C13 . . . . 179.6(3) no
C10 C9 C14 C13 . . . . -2.2(4) no
N1 C10 C11 C12 . . . . -179.3(3) no
C9 C10 C11 C12 . . . . -2.7(5) no
C10 C11 C12 C13 . . . . 0.4(5) no
C11 C12 C13 C14 . . . . 1.0(5) no
C12 C13 C14 C9 . . . . -0.1(4) no

loop_
_cod_related_entry_id
_cod_related_entry_database
_cod_related_entry_code
1 ChemSpider 106267
